data_4114639
loop_
_publ_author_name
'David R. Spring'
'Shyam Krishnan'
'Helen E. Blackwell'
'Stuart L. Schreiber'

_publ_section_title
;
 Diversity-Oriented Synthesis of Biaryl-Containing Medium Rings Using a
 One Bead/One Stock Solution Platform
;
_journal_name_full 'Journal of the American Chemical Society'
_journal_page_first 1354
_journal_page_last 1363
_journal_paper_doi 10.1021/ja017248o
_journal_volume 124
_journal_year 2002
_chemical_formula_sum 'C16 H40 Br4 Li4 O4'
_chemical_formula_weight 643.88
_chemical_name_systematic
; 
 ? 
;
_space_group_IT_number 15
_symmetry_cell_setting monoclinic
_symmetry_space_group_name_Hall '-C 2yc'
_symmetry_space_group_name_H-M 'C 1 2/c 1'
_atom_sites_solution_hydrogens geom
_atom_sites_solution_primary direct
_atom_sites_solution_secondary difmap
_audit_creation_method SHELXL-97
_cell_angle_alpha 90.00
_cell_angle_beta 111.956(2)
_cell_angle_gamma 90.00
_cell_formula_units_Z 4
_cell_length_a 17.8106(17)
_cell_length_b 11.6626(12)
_cell_length_c 15.5911(15)
_cell_measurement_temperature 293(2)
_cell_volume 3003.7(5)
_computing_cell_refinement 'SMART (BRUKER, V5.054, 1998)'
_computing_data_collection 'ASTRO (BRUKER, V5.007, 1997)'
_computing_data_reduction 'SAINT (BRUKER, V6.01, 1999)'
_computing_molecular_graphics 'SHELXTL (BRUKER, 1998, V5.1)'
_computing_publication_material 'XCIF (Sheldrick and BRUKER, 1997, V5.1)'
_computing_structure_refinement 'SHELXL-97 (Sheldrick, 1997)'
_computing_structure_solution 'SHELXS-97 (Sheldrick, 1990)'
_diffrn_ambient_temperature 293(2)
_diffrn_measured_fraction_theta_full 0.977
_diffrn_measured_fraction_theta_max 0.977
_diffrn_measurement_method '\w, 0.3 deg'
_diffrn_radiation_monochromator graphite
_diffrn_radiation_source 'normal-focus sealed tube'
_diffrn_radiation_type MoK\a
_diffrn_radiation_wavelength 0.71073
_diffrn_reflns_av_R_equivalents 0.0721
_diffrn_reflns_av_sigmaI/netI 0.0637
_diffrn_reflns_limit_h_max 23
_diffrn_reflns_limit_h_min -23
_diffrn_reflns_limit_k_max 15
_diffrn_reflns_limit_k_min -7
_diffrn_reflns_limit_l_max 20
_diffrn_reflns_limit_l_min -17
_diffrn_reflns_number 9764
_diffrn_reflns_theta_full 28.30
_diffrn_reflns_theta_max 28.30
_diffrn_reflns_theta_min 2.14
_diffrn_standards_decay_% <1
_diffrn_standards_interval_count 0
_diffrn_standards_number 0
_exptl_absorpt_coefficient_mu 5.373
_exptl_absorpt_correction_type none
_exptl_crystal_colour colorless
_exptl_crystal_density_diffrn 1.424
_exptl_crystal_description chunk
_exptl_crystal_F_000 1280
_exptl_crystal_size_max 0.12
_exptl_crystal_size_mid 0.12
_exptl_crystal_size_min 0.10
_refine_diff_density_max 0.508
_refine_diff_density_min -0.365
_refine_diff_density_rms 0.074
_refine_ls_extinction_method none
_refine_ls_goodness_of_fit_ref 1.031
_refine_ls_hydrogen_treatment fixed
_refine_ls_matrix_type full
_refine_ls_number_parameters 127
_refine_ls_number_reflns 3656
_refine_ls_number_restraints 0
_refine_ls_restrained_S_all 1.031
_refine_ls_R_factor_all 0.0912
_refine_ls_R_factor_gt 0.0423
_refine_ls_shift/su_max 0.055
_refine_ls_shift/su_mean 0.010
_refine_ls_structure_factor_coef Fsqd
_refine_ls_weighting_details 'calc w=1/[\s^2^(Fo^2^)+(0.0384P)^2^+0.0000P] where P=(Fo^2^+2Fc^2^)/3'
_refine_ls_weighting_scheme calc
_refine_ls_wR_factor_gt 0.0983
_refine_ls_wR_factor_ref 0.1097
_reflns_number_gt 1916
_reflns_number_total 3656
_reflns_threshold_expression >2sigma(I)
_cod_data_source_file ja017248o_s2_17.cif
_cod_data_source_block sls51t
_cod_database_code 4114639

loop_
_symmetry_equiv_pos_as_xyz
'x, y, z'
'-x, y, -z+1/2'
'x+1/2, y+1/2, z'
'-x+1/2, y+1/2, -z+1/2'
'-x, -y, -z'
'x, -y, z-1/2'
'-x+1/2, -y+1/2, -z'
'x+1/2, -y+1/2, z-1/2'

loop_
_atom_site_label
_atom_site_type_symbol
_atom_site_fract_x
_atom_site_fract_y
_atom_site_fract_z
_atom_site_U_iso_or_equiv
_atom_site_adp_type
_atom_site_occupancy
_atom_site_symmetry_multiplicity
_atom_site_calc_flag
_atom_site_refinement_flags
Br1 Br 0.89954(2) 0.63405(3) 0.27767(3) 0.06578(17) Uani 1 1 d .
Br2 Br 1.06740(3) 0.86675(4) 0.38313(3) 0.07125(18) Uani 1 1 d .
Li1 Li 0.9214(4) 0.8501(5) 0.2744(5) 0.0680(18) Uani 1 1 d .
Li2 Li 1.0538(4) 0.6510(5) 0.3567(5) 0.0693(18) Uani 1 1 d .
O1 O 0.8512(2) 0.9500(3) 0.3063(2) 0.0949(10) Uani 1 1 d .
O2 O 1.1102(2) 0.5507(3) 0.4544(2) 0.1065(11) Uani 1 1 d .
C1 C 0.8335(6) 0.8667(5) 0.4310(7) 0.181(4) Uani 1 1 d .
H1A H 0.7919 0.8459 0.4534 0.271 Uiso 1 1 calc R
H1B H 0.8716 0.9169 0.4746 0.271 Uiso 1 1 calc R
H1C H 0.8609 0.7989 0.4233 0.271 Uiso 1 1 calc R
C2 C 0.8030(7) 0.9156(11) 0.3567(7) 0.292(9) Uani 1 1 d .
H2A H 0.7764 0.9838 0.3672 0.351 Uiso 1 1 calc R
H2B H 0.7608 0.8659 0.3166 0.351 Uiso 1 1 calc R
C3 C 0.8478(5) 1.0658(6) 0.3056(11) 0.251(7) Uani 1 1 d .
H3A H 0.7911 1.0873 0.2818 0.301 Uiso 1 1 calc R
H3B H 0.8707 1.0914 0.3694 0.301 Uiso 1 1 calc R
C4 C 0.8823(7) 1.1232(7) 0.2603(8) 0.218(6) Uani 1 1 d .
H4A H 0.8776 1.2037 0.2701 0.327 Uiso 1 1 calc R
H4B H 0.8566 1.1063 0.1955 0.327 Uiso 1 1 calc R
H4C H 0.9385 1.1026 0.2813 0.327 Uiso 1 1 calc R
C5 C 1.0557(5) 0.3775(6) 0.3946(5) 0.182(4) Uani 1 1 d .
H5A H 1.0531 0.2991 0.4122 0.274 Uiso 1 1 calc R
H5B H 1.0792 0.3808 0.3484 0.274 Uiso 1 1 calc R
H5C H 1.0021 0.4092 0.3701 0.274 Uiso 1 1 calc R
C6 C 1.1027(6) 0.4398(6) 0.4711(5) 0.165(3) Uani 1 1 d .
H6A H 1.0793 0.4337 0.5179 0.198 Uiso 1 1 calc R
H6B H 1.1563 0.4057 0.4961 0.198 Uiso 1 1 calc R
C7 C 1.1904(5) 0.5927(8) 0.5196(5) 0.168(3) Uani 1 1 d .
H7A H 1.2271 0.5281 0.5400 0.201 Uiso 1 1 calc R
H7B H 1.2126 0.6453 0.4871 0.201 Uiso 1 1 calc R
C8 C 1.1861(5) 0.6449(5) 0.5925(5) 0.150(3) Uani 1 1 d .
H8A H 1.2390 0.6710 0.6315 0.225 Uiso 1 1 calc R
H8B H 1.1660 0.5924 0.6264 0.225 Uiso 1 1 calc R
H8C H 1.1502 0.7093 0.5729 0.225 Uiso 1 1 calc R

loop_
_atom_site_aniso_label
_atom_site_aniso_U_11
_atom_site_aniso_U_22
_atom_site_aniso_U_33
_atom_site_aniso_U_23
_atom_site_aniso_U_13
_atom_site_aniso_U_12
Br1 0.0645(3) 0.0649(3) 0.0698(3) -0.0011(2) 0.0272(2) -0.00768(19)
Br2 0.0764(3) 0.0730(3) 0.0542(3) -0.0113(2) 0.0128(2) -0.0095(2)
Li1 0.062(4) 0.066(4) 0.072(5) -0.002(3) 0.021(3) 0.006(3)
Li2 0.070(4) 0.067(4) 0.057(4) 0.010(3) 0.008(3) -0.001(3)
O1 0.116(3) 0.073(2) 0.117(3) -0.0068(19) 0.069(2) 0.0120(18)
O2 0.143(3) 0.072(2) 0.065(2) 0.0168(17) -0.005(2) -0.007(2)
C1 0.277(12) 0.087(5) 0.218(10) 0.019(5) 0.138(9) 0.045(5)
C2 0.316(15) 0.439(19) 0.180(10) 0.154(11) 0.158(11) 0.236(15)
C3 0.176(8) 0.081(6) 0.53(2) -0.030(9) 0.171(11) -0.015(5)
C4 0.301(14) 0.125(7) 0.343(16) 0.026(7) 0.253(13) 0.027(7)
C5 0.223(9) 0.126(6) 0.112(6) 0.016(4) -0.037(6) -0.035(5)
C6 0.266(10) 0.119(6) 0.128(6) 0.025(5) 0.094(7) 0.009(6)
C7 0.153(7) 0.221(9) 0.103(5) 0.003(5) 0.017(5) 0.069(6)
C8 0.160(7) 0.116(5) 0.150(7) -0.018(5) 0.030(5) 0.028(4)

loop_
_atom_type_symbol
_atom_type_description
_atom_type_scat_dispersion_real
_atom_type_scat_dispersion_imag
_atom_type_scat_source
C C 0.0033 0.0016 'International Tables Vol C Tables 4.2.6.8 and 6.1.1.4'
H H 0.0000 0.0000 'International Tables Vol C Tables 4.2.6.8 and 6.1.1.4'
Li Li -0.0003 0.0001 'International Tables Vol C Tables 4.2.6.8 and 6.1.1.4'
O O 0.0106 0.0060 'International Tables Vol C Tables 4.2.6.8 and 6.1.1.4'
Br Br -0.2901 2.4595 'International Tables Vol C Tables 4.2.6.8 and 6.1.1.4'

loop_
_geom_angle_atom_site_label_1
_geom_angle_atom_site_label_2
_geom_angle_atom_site_label_3
_geom_angle
_geom_angle_site_symmetry_1
_geom_angle_site_symmetry_3
Li2 Br1 Li1 78.9(2) 2_755 .
Li2 Br1 Li2 76.6(2) 2_755 .
Li1 Br1 Li2 77.8(2) . .
Li1 Br2 Li1 77.2(2) . 2_755
Li1 Br2 Li2 78.7(2) . .
Li1 Br2 Li2 78.8(2) 2_755 .
O1 Li1 Br2 112.9(3) . .
O1 Li1 Br2 120.1(3) . 2_755
Br2 Li1 Br2 102.1(2) . 2_755
O1 Li1 Br1 118.6(3) . .
Br2 Li1 Br1 100.9(2) . .
Br2 Li1 Br1 99.3(2) 2_755 .
O1 Li1 Li1 142.1(2) . 2_755
Br2 Li1 Li1 51.66(19) . 2_755
Br2 Li1 Li1 51.11(19) 2_755 2_755
Br1 Li1 Li1 99.21(15) . 2_755
O1 Li1 Li2 142.4(3) . .
Br2 Li1 Li2 50.95(17) . .
Br2 Li1 Li2 97.5(2) 2_755 .
Br1 Li1 Li2 51.23(17) . .
Li1 Li1 Li2 60.9(2) 2_755 .
O1 Li1 Li2 149.6(4) . 2_755
Br2 Li1 Li2 97.5(2) . 2_755
Br2 Li1 Li2 50.63(17) 2_755 2_755
Br1 Li1 Li2 50.32(17) . 2_755
Li1 Li1 Li2 60.3(2) 2_755 2_755
Li2 Li1 Li2 58.7(3) . 2_755
O2 Li2 Br1 112.3(3) . 2_755
O2 Li2 Br2 119.5(3) . .
Br1 Li2 Br2 99.8(2) 2_755 .
O2 Li2 Br1 119.5(3) . .
Br1 Li2 Br1 102.7(2) 2_755 .
Br2 Li2 Br1 100.0(2) . .
O2 Li2 Li2 141.4(2) . 2_755
Br1 Li2 Li2 52.1(2) 2_755 2_755
Br2 Li2 Li2 98.85(15) . 2_755
Br1 Li2 Li2 51.3(2) . 2_755
O2 Li2 Li1 149.4(4) . .
Br1 Li2 Li1 98.3(2) 2_755 .
Br2 Li2 Li1 50.37(17) . .
Br1 Li2 Li1 50.92(17) . .
Li2 Li2 Li1 60.9(2) 2_755 .
O2 Li2 Li1 143.1(4) . 2_755
Br1 Li2 Li1 50.83(17) 2_755 2_755
Br2 Li2 Li1 50.58(16) . 2_755
Br1 Li2 Li1 97.3(2) . 2_755
Li2 Li2 Li1 60.4(2) 2_755 2_755
Li1 Li2 Li1 58.8(3) . 2_755
C3 O1 C2 104.6(7) . .
C3 O1 Li1 129.8(5) . .
C2 O1 Li1 124.2(5) . .
C6 O2 C7 109.0(5) . .
C6 O2 Li2 134.1(5) . .
C7 O2 Li2 115.6(4) . .
C1 C2 O1 120.6(10) . .
C4 C3 O1 119.8(10) . .
O2 C6 C5 114.5(7) . .
C8 C7 O2 113.0(7) . .

loop_
_geom_bond_atom_site_label_1
_geom_bond_atom_site_label_2
_geom_bond_distance
_geom_bond_site_symmetry_2
Br1 Li2 2.534(7) 2_755
Br1 Li1 2.553(6) .
Br1 Li2 2.564(7) .
Br2 Li1 2.525(7) .
Br2 Li1 2.545(7) 2_755
Br2 Li2 2.546(6) .
Li1 O1 1.906(7) .
Li1 Br2 2.545(7) 2_755
Li1 Li1 3.164(14) 2_755
Li1 Li2 3.215(9) .
Li1 Li2 3.231(9) 2_755
Li2 O2 1.885(7) .
Li2 Br1 2.534(7) 2_755
Li2 Li2 3.159(13) 2_755
Li2 Li1 3.231(10) 2_755
O1 C3 1.352(7) .
O1 C2 1.421(10) .
O2 C6 1.336(7) .
O2 C7 1.492(8) .
C1 C2 1.221(9) .
C3 C4 1.285(11) .
C5 C6 1.379(9) .
C7 C8 1.316(8) .

loop_
_geom_torsion_atom_site_label_1
_geom_torsion_atom_site_label_2
_geom_torsion_atom_site_label_3
_geom_torsion_atom_site_label_4
_geom_torsion
_geom_torsion_site_symmetry_1
_geom_torsion_site_symmetry_4
Li1 Br2 Li1 O1 -139.2(3) 2_755 .
Li2 Br2 Li1 O1 139.8(4) . .
Li1 Br2 Li1 Br2 -8.9(3) 2_755 2_755
Li2 Br2 Li1 Br2 -89.9(2) . 2_755
Li1 Br2 Li1 Br1 93.2(2) 2_755 .
Li2 Br2 Li1 Br1 12.3(2) . .
Li2 Br2 Li1 Li1 -80.9(2) . 2_755
Li1 Br2 Li1 Li2 80.9(2) 2_755 .
Li1 Br2 Li1 Li2 42.3(3) 2_755 2_755
Li2 Br2 Li1 Li2 -38.6(3) . 2_755
Li2 Br1 Li1 O1 145.5(4) 2_755 .
Li2 Br1 Li1 O1 -136.0(4) . .
Li2 Br1 Li1 Br2 -90.7(2) 2_755 .
Li2 Br1 Li1 Br2 -12.2(2) . .
Li2 Br1 Li1 Br2 13.6(2) 2_755 2_755
Li2 Br1 Li1 Br2 92.1(2) . 2_755
Li2 Br1 Li1 Li1 -38.2(3) 2_755 2_755
Li2 Br1 Li1 Li1 40.3(3) . 2_755
Li2 Br1 Li1 Li2 -78.5(2) 2_755 .
Li2 Br1 Li1 Li2 78.5(2) . 2_755
Li1 Br2 Li2 O2 -144.6(4) . .
Li1 Br2 Li2 O2 136.3(4) 2_755 .
Li1 Br2 Li2 Br1 92.7(2) . 2_755
Li1 Br2 Li2 Br1 13.7(2) 2_755 2_755
Li1 Br2 Li2 Br1 -12.2(2) . .
Li1 Br2 Li2 Br1 -91.2(2) 2_755 .
Li1 Br2 Li2 Li2 39.9(3) . 2_755
Li1 Br2 Li2 Li2 -39.2(3) 2_755 2_755
Li1 Br2 Li2 Li1 -79.0(2) 2_755 .
Li1 Br2 Li2 Li1 79.0(2) . 2_755
Li2 Br1 Li2 O2 -134.2(3) 2_755 .
Li1 Br1 Li2 O2 144.5(4) . .
Li2 Br1 Li2 Br1 -9.2(3) 2_755 2_755
Li1 Br1 Li2 Br1 -90.4(2) . 2_755
Li2 Br1 Li2 Br2 93.4(2) 2_755 .
Li1 Br1 Li2 Br2 12.1(2) . .
Li1 Br1 Li2 Li2 -81.3(2) . 2_755
Li2 Br1 Li2 Li1 81.3(2) 2_755 .
Li2 Br1 Li2 Li1 42.2(3) 2_755 2_755
Li1 Br1 Li2 Li1 -39.0(3) . 2_755
O1 Li1 Li2 O2 5.2(11) . .
Br2 Li1 Li2 O2 81.8(7) . .
Br2 Li1 Li2 O2 -178.7(6) 2_755 .
Br1 Li1 Li2 O2 -82.7(7) . .
Li1 Li1 Li2 O2 144.2(7) 2_755 .
Li2 Li1 Li2 O2 -144.7(7) 2_755 .
O1 Li1 Li2 Br1 -172.5(5) . 2_755
Br2 Li1 Li2 Br1 -95.9(2) . 2_755
Br2 Li1 Li2 Br1 3.7(3) 2_755 2_755
Br1 Li1 Li2 Br1 99.7(2) . 2_755
Li1 Li1 Li2 Br1 -33.4(2) 2_755 2_755
Li2 Li1 Li2 Br1 37.7(2) 2_755 2_755
O1 Li1 Li2 Br2 -76.6(5) . .
Br2 Li1 Li2 Br2 99.5(2) 2_755 .
Br1 Li1 Li2 Br2 -164.5(3) . .
Li1 Li1 Li2 Br2 62.46(17) 2_755 .
Li2 Li1 Li2 Br2 133.6(3) 2_755 .
O1 Li1 Li2 Br1 87.9(6) . .
Br2 Li1 Li2 Br1 164.5(3) . .
Br2 Li1 Li2 Br1 -96.0(2) 2_755 .
Li1 Li1 Li2 Br1 -133.1(3) 2_755 .
Li2 Li1 Li2 Br1 -61.97(17) 2_755 .
O1 Li1 Li2 Li2 149.8(6) . 2_755
Br2 Li1 Li2 Li2 -133.6(3) . 2_755
Br2 Li1 Li2 Li2 -34.0(2) 2_755 2_755
Br1 Li1 Li2 Li2 61.97(17) . 2_755
Li1 Li1 Li2 Li2 -71.1(3) 2_755 2_755
O1 Li1 Li2 Li1 -139.1(6) . 2_755
Br2 Li1 Li2 Li1 -62.46(17) . 2_755
Br2 Li1 Li2 Li1 37.1(2) 2_755 2_755
Br1 Li1 Li2 Li1 133.1(3) . 2_755
Li2 Li1 Li2 Li1 71.1(3) 2_755 2_755
Br2 Li1 O1 C3 65.9(10) . .
Br2 Li1 O1 C3 -54.5(10) 2_755 .
Br1 Li1 O1 C3 -176.5(9) . .
Li1 Li1 O1 C3 9.6(12) 2_755 .
Li2 Li1 O1 C3 121.0(10) . .
Li2 Li1 O1 C3 -117.1(10) 2_755 .
Br2 Li1 O1 C2 -98.7(7) . .
Br2 Li1 O1 C2 140.8(7) 2_755 .
Br1 Li1 O1 C2 18.9(8) . .
Li1 Li1 O1 C2 -155.1(8) 2_755 .
Li2 Li1 O1 C2 -43.6(9) . .
Li2 Li1 O1 C2 78.3(9) 2_755 .
Br1 Li2 O2 C6 -82.1(7) 2_755 .
Br2 Li2 O2 C6 161.6(6) . .
Br1 Li2 O2 C6 38.2(8) . .
Li2 Li2 O2 C6 -25.5(11) 2_755 .
Li1 Li2 O2 C6 100.4(9) . .
Li1 Li2 O2 C6 -135.9(7) 2_755 .
Br1 Li2 O2 C7 83.1(5) 2_755 .
Br2 Li2 O2 C7 -33.2(6) . .
Br1 Li2 O2 C7 -156.6(4) . .
Li2 Li2 O2 C7 139.7(7) 2_755 .
Li1 Li2 O2 C7 -94.4(8) . .
Li1 Li2 O2 C7 29.3(8) 2_755 .
C3 O1 C2 C1 -114.7(13) . .
Li1 O1 C2 C1 53.1(15) . .
C2 O1 C3 C4 -176.1(12) . .
Li1 O1 C3 C4 16.9(19) . .
C7 O2 C6 C5 -149.8(8) . .
Li2 O2 C6 C5 16.1(12) . .
C6 O2 C7 C8 -97.3(8) . .
Li2 O2 C7 C8 93.9(7) . .
